data_7238603
loop_
_publ_author_name
'Zuo, Weiwei'
'Rosa, Vitor'
'Tourbillon, Clarisse'
'Specklin, David'
'Khaled, Cheaib'
'Kurmoo, Mohamedally'
'Welter, Richard'

_publ_section_title
;
 Mononuclear and dinuclear complexes of manganese(iii) and Iron(iii)
 supported by 2-salicyloylhydrazono-1,3-dithiane ligand: synthesis,
 characterization and magnetic properties
;
_journal_issue 6
_journal_name_full 'RSC Advances'
_journal_page_first 2517
_journal_paper_doi 10.1039/c2ra01316a
_journal_volume 2
_journal_year 2012
_chemical_formula_moiety 'C44 H44 Fe2 N8 O9 S8, 3 (C H2 Cl2)'
_chemical_formula_sum 'C47 H50 Cl6 Fe2 N8 O9 S8'
_chemical_formula_weight 1451.83
_space_group_IT_number 14
_space_group_name_Hall '-P 2ybc'
_space_group_name_H-M_alt 'P 1 21/c 1'
_symmetry_cell_setting monoclinic
_symmetry_space_group_name_Hall '-P 2ybc'
_symmetry_space_group_name_H-M 'P 1 21/c 1'
_atom_sites_solution_hydrogens geom
_atom_sites_solution_primary direct
_atom_sites_solution_secondary difmap
_audit_creation_method SHELXL-97
_cell_angle_alpha 90.00
_cell_angle_beta 105.1750(11)
_cell_angle_gamma 90.00
_cell_formula_units_Z 4
_cell_length_a 12.8070(2)
_cell_length_b 32.3360(8)
_cell_length_c 15.2010(3)
_cell_measurement_reflns_used 35095
_cell_measurement_temperature 173(2)
_cell_measurement_theta_max 27.485
_cell_measurement_theta_min 0.998
_cell_volume 6075.6(2)
_computing_cell_refinement 'Denzo (Nonius B.V., 1998)'
_computing_data_collection 'Collect (Nonius B.V., 1998)'
_computing_data_reduction 'Denzo (Nonius B.V., 1998)'
_computing_molecular_graphics 'PLATON 98 (Spek, 1998)'
_computing_publication_material 'SHELXL-97 (Sheldrick, 1997)'
_computing_structure_refinement 'SHELXL-97 (Sheldrick, 1997)'
_computing_structure_solution 'SHELXS-97 (Sheldrick, 1997)'
_diffrn_ambient_temperature 173(2)
_diffrn_measured_fraction_theta_full 0.962
_diffrn_measured_fraction_theta_max 0.962
_diffrn_measurement_device_type KappaCCD
_diffrn_measurement_method '\p scans'
_diffrn_radiation_monochromator graphite
_diffrn_radiation_source 'fine-focus sealed tube'
_diffrn_radiation_type MoK\a
_diffrn_radiation_wavelength 0.71073
_diffrn_reflns_av_R_equivalents 0.0656
_diffrn_reflns_av_sigmaI/netI 0.0713
_diffrn_reflns_limit_h_max 11
_diffrn_reflns_limit_h_min -16
_diffrn_reflns_limit_k_max 41
_diffrn_reflns_limit_k_min -38
_diffrn_reflns_limit_l_max 19
_diffrn_reflns_limit_l_min -19
_diffrn_reflns_number 37050
_diffrn_reflns_theta_full 27.48
_diffrn_reflns_theta_max 27.48
_diffrn_reflns_theta_min 1.26
_exptl_absorpt_coefficient_mu 1.075
_exptl_absorpt_correction_type none
_exptl_crystal_colour 'dark green'
_exptl_crystal_density_diffrn 1.587
_exptl_crystal_density_method 'not measured'
_exptl_crystal_description prism
_exptl_crystal_F_000 2968
_exptl_crystal_size_max 0.14
_exptl_crystal_size_mid 0.12
_exptl_crystal_size_min 0.10
_refine_diff_density_max 1.971
_refine_diff_density_min -2.018
_refine_diff_density_rms 0.167
_refine_ls_extinction_method none
_refine_ls_goodness_of_fit_ref 1.082
_refine_ls_hydrogen_treatment constr
_refine_ls_matrix_type full
_refine_ls_number_parameters 721
_refine_ls_number_reflns 13388
_refine_ls_number_restraints 0
_refine_ls_restrained_S_all 1.082
_refine_ls_R_factor_all 0.1034
_refine_ls_R_factor_gt 0.0576
_refine_ls_shift/su_max 0.003
_refine_ls_shift/su_mean 0.000
_refine_ls_structure_factor_coef Fsqd
_refine_ls_weighting_details 'calc w=1/[\s^2^(Fo^2^)+(0.1152P)^2^+0.0000P] where P=(Fo^2^+2Fc^2^)/3'
_refine_ls_weighting_scheme calc
_refine_ls_wR_factor_gt 0.1645
_refine_ls_wR_factor_ref 0.2001
_reflns_number_gt 8532
_reflns_number_total 13388
_reflns_threshold_expression >2sigma(I)
_cod_data_source_file c2ra01316a.txt
_cod_data_source_block complex_6
_cod_original_sg_symbol_H-M 'P 21/c'
_cod_database_code 7238603

loop_
_symmetry_equiv_pos_as_xyz
'x, y, z'
'-x, y+1/2, -z+1/2'
'-x, -y, -z'
'x, -y-1/2, z-1/2'

loop_
_atom_site_label
_atom_site_type_symbol
_atom_site_fract_x
_atom_site_fract_y
_atom_site_fract_z
_atom_site_U_iso_or_equiv
_atom_site_adp_type
_atom_site_occupancy
_atom_site_symmetry_multiplicity
_atom_site_calc_flag
Fe1 Fe 0.74586(4) 0.139546(19) 0.20908(4) 0.02866(16) Uani 1 1 d
Fe2 Fe 0.74994(5) 0.088744(19) 0.41138(4) 0.02884(16) Uani 1 1 d
Cl1 Cl 0.32223(12) 0.06618(7) 0.15521(11) 0.0871(6) Uani 1 1 d
Cl2 Cl 0.44851(13) -0.00376(7) 0.12123(14) 0.0965(6) Uani 1 1 d
Cl3 Cl 0.72624(14) 0.10173(6) -0.09015(12) 0.0856(5) Uani 1 1 d
Cl4 Cl 0.87442(18) 0.05108(6) -0.15912(11) 0.0919(6) Uani 1 1 d
Cl5 Cl 1.06413(12) 0.29532(7) -0.10497(11) 0.0932(7) Uani 1 1 d
Cl6 Cl 1.14268(9) 0.34721(4) 0.05292(8) 0.0497(3) Uani 1 1 d
S1 S 0.92584(9) 0.03204(4) 0.09251(7) 0.0384(3) Uani 1 1 d
S2 S 0.70480(9) 0.03564(4) 0.13076(9) 0.0473(3) Uani 1 1 d
S3 S 0.55457(9) 0.26007(4) 0.25514(8) 0.0398(3) Uani 1 1 d
S4 S 0.75889(9) 0.21644(4) 0.37317(7) 0.0415(3) Uani 1 1 d
S5 S 1.00831(12) 0.07839(5) 0.38457(14) 0.0778(5) Uani 1 1 d
S6 S 0.99020(9) -0.01587(4) 0.36923(9) 0.0450(3) Uani 1 1 d
S7 S 0.50677(8) 0.18466(4) 0.48562(7) 0.0365(3) Uani 1 1 d
S8 S 0.47182(9) 0.11633(4) 0.34491(8) 0.0420(3) Uani 1 1 d
O1 O 1.1012(3) 0.12300(12) 0.0761(2) 0.0507(9) Uani 1 1 d
H1O H 1.0444 0.1117 0.0821 0.076 Uiso 1 1 calc
O2 O 0.8616(2) 0.17440(9) 0.18916(19) 0.0372(7) Uani 1 1 d
O3 O 0.4044(2) 0.22955(11) 0.0193(2) 0.0433(8) Uani 1 1 d
H3O H 0.4495 0.2267 0.0701 0.065 Uiso 1 1 calc
O4 O 0.6179(2) 0.13014(10) 0.10894(19) 0.0366(7) Uani 1 1 d
O5 O 0.7341(2) -0.07823(10) 0.3472(2) 0.0435(8) Uani 1 1 d
H5O H 0.7772 -0.0586 0.3662 0.065 Uiso 1 1 calc
O6 O 0.6474(2) 0.04294(9) 0.40254(19) 0.0354(7) Uani 1 1 d
O7 O 0.7646(2) 0.20629(11) 0.6702(2) 0.0462(8) Uani 1 1 d
H7O H 0.7173 0.1909 0.6374 0.069 Uiso 1 1 calc
O8 O 0.8462(2) 0.10342(9) 0.52972(17) 0.0320(6) Uani 1 1 d
O9 O 0.7599(3) 0.11771(11) 0.3167(2) 0.0487(9) Uani 1 1 d
N1 N 0.9308(3) 0.11639(12) 0.1364(2) 0.0333(8) Uani 1 1 d
N2 N 0.8384(3) 0.09779(12) 0.1509(2) 0.0310(8) Uani 1 1 d
N3 N 0.5575(2) 0.19425(11) 0.1391(2) 0.0293(7) Uani 1 1 d
N4 N 0.6478(2) 0.19199(11) 0.2166(2) 0.0290(7) Uani 1 1 d
N5 N 0.7813(3) -0.00065(11) 0.3834(2) 0.0284(7) Uani 1 1 d
N6 N 0.8415(2) 0.03617(11) 0.3927(2) 0.0275(7) Uani 1 1 d
N7 N 0.7144(2) 0.14905(11) 0.5470(2) 0.0282(7) Uani 1 1 d
N8 N 0.6544(2) 0.12933(11) 0.4676(2) 0.0283(7) Uani 1 1 d
C1 C 1.1032(3) 0.16299(17) 0.1025(3) 0.0405(11) Uani 1 1 d
C2 C 1.1864(4) 0.1879(2) 0.0891(3) 0.0511(14) Uani 1 1 d
H2 H 1.2384 0.1767 0.0612 0.061 Uiso 1 1 calc
C3 C 1.1937(4) 0.22865(19) 0.1162(3) 0.0534(14) Uani 1 1 d
H3 H 1.2509 0.2452 0.1066 0.064 Uiso 1 1 calc
C4 C 1.1191(4) 0.24608(17) 0.1573(3) 0.0481(12) Uani 1 1 d
H4 H 1.1257 0.2741 0.1768 0.058 Uiso 1 1 calc
C5 C 1.0348(4) 0.22162(15) 0.1691(3) 0.0387(10) Uani 1 1 d
H5 H 0.9822 0.2334 0.1955 0.046 Uiso 1 1 calc
C6 C 1.0256(3) 0.18023(15) 0.1430(3) 0.0350(10) Uani 1 1 d
C7 C 0.9347(3) 0.15566(14) 0.1572(3) 0.0319(9) Uani 1 1 d
C8 C 0.8260(3) 0.05882(14) 0.1288(2) 0.0304(9) Uani 1 1 d
C9 C 0.8467(4) -0.01079(17) 0.0326(3) 0.0532(13) Uani 1 1 d
H9A H 0.7871 0.0005 -0.0168 0.064 Uiso 1 1 calc
H9B H 0.8933 -0.0276 0.0039 0.064 Uiso 1 1 calc
C10 C 0.7989(5) -0.03876(17) 0.0918(4) 0.0599(14) Uani 1 1 d
H10A H 0.7455 -0.0573 0.0517 0.072 Uiso 1 1 calc
H10B H 0.8573 -0.0563 0.1289 0.072 Uiso 1 1 calc
C11 C 0.7447(5) -0.01678(18) 0.1541(4) 0.0613(15) Uani 1 1 d
H11A H 0.7941 -0.0178 0.2163 0.074 Uiso 1 1 calc
H11B H 0.6793 -0.0328 0.1556 0.074 Uiso 1 1 calc
C12 C 0.4009(3) 0.19438(16) -0.0303(3) 0.0383(11) Uani 1 1 d
C13 C 0.3297(4) 0.19289(19) -0.1169(3) 0.0513(14) Uani 1 1 d
H13 H 0.2847 0.2160 -0.1389 0.062 Uiso 1 1 calc
C14 C 0.3237(4) 0.1585(2) -0.1709(3) 0.0576(16) Uani 1 1 d
H14 H 0.2755 0.1583 -0.2302 0.069 Uiso 1 1 calc
C15 C 0.3872(4) 0.12397(19) -0.1400(3) 0.0518(14) Uani 1 1 d
H15 H 0.3821 0.1001 -0.1774 0.062 Uiso 1 1 calc
C16 C 0.4579(3) 0.12482(16) -0.0539(3) 0.0406(11) Uani 1 1 d
H16 H 0.5008 0.1012 -0.0320 0.049 Uiso 1 1 calc
C17 C 0.4673(3) 0.16014(15) 0.0020(3) 0.0348(10) Uani 1 1 d
C18 C 0.5508(3) 0.16104(13) 0.0882(3) 0.0292(9) Uani 1 1 d
C19 C 0.6544(3) 0.22227(13) 0.2742(3) 0.0295(9) Uani 1 1 d
C20 C 0.6112(4) 0.30021(16) 0.3354(3) 0.0476(12) Uani 1 1 d
H20A H 0.6673 0.3150 0.3135 0.057 Uiso 1 1 calc
H20B H 0.5535 0.3204 0.3369 0.057 Uiso 1 1 calc
C21 C 0.6615(4) 0.28509(17) 0.4321(3) 0.0484(12) Uani 1 1 d
H21A H 0.6752 0.3091 0.4741 0.058 Uiso 1 1 calc
H21B H 0.6099 0.2665 0.4510 0.058 Uiso 1 1 calc
C22 C 0.7640(4) 0.26284(18) 0.4396(3) 0.0544(14) Uani 1 1 d
H22A H 0.7948 0.2556 0.5045 0.065 Uiso 1 1 calc
H22B H 0.8151 0.2822 0.4223 0.065 Uiso 1 1 calc
C23 C 0.6359(3) -0.06890(14) 0.3599(2) 0.0337(10) Uani 1 1 d
C24 C 0.5619(4) -0.10096(15) 0.3520(3) 0.0421(11) Uani 1 1 d
H24 H 0.5812 -0.1282 0.3388 0.050 Uiso 1 1 calc
C25 C 0.4604(4) -0.09329(17) 0.3634(3) 0.0506(13) Uani 1 1 d
H25 H 0.4099 -0.1153 0.3575 0.061 Uiso 1 1 calc
C26 C 0.4315(4) -0.05441(19) 0.3831(3) 0.0533(13) Uani 1 1 d
H26 H 0.3613 -0.0495 0.3909 0.064 Uiso 1 1 calc
C27 C 0.5046(4) -0.02214(16) 0.3919(3) 0.0432(11) Uani 1 1 d
H27 H 0.4841 0.0048 0.4060 0.052 Uiso 1 1 calc
C28 C 0.6070(3) -0.02846(14) 0.3802(2) 0.0316(9) Uani 1 1 d
C29 C 0.6830(3) 0.00671(13) 0.3891(2) 0.0279(8) Uani 1 1 d
C30 C 0.9403(3) 0.03239(13) 0.3853(2) 0.0296(9) Uani 1 1 d
C31 C 1.1395(5) 0.0679(2) 0.3836(6) 0.103(3) Uani 1 1 d
H31A H 1.1662 0.0919 0.3553 0.123 Uiso 1 1 calc
H31B H 1.1830 0.0667 0.4479 0.123 Uiso 1 1 calc
C32 C 1.1644(4) 0.0301(2) 0.3375(4) 0.0608(15) Uani 1 1 d
H32A H 1.1271 0.0318 0.2717 0.073 Uiso 1 1 calc
H32B H 1.2432 0.0290 0.3435 0.073 Uiso 1 1 calc
C33 C 1.1309(4) -0.00836(18) 0.3754(3) 0.0504(13) Uani 1 1 d
H33A H 1.1714 -0.0100 0.4404 0.061 Uiso 1 1 calc
H33B H 1.1547 -0.0320 0.3440 0.061 Uiso 1 1 calc
C34 C 0.8575(3) 0.18433(14) 0.7028(3) 0.0338(10) Uani 1 1 d
C35 C 0.9281(4) 0.19864(17) 0.7825(3) 0.0442(12) Uani 1 1 d
H35 H 0.9114 0.2230 0.8109 0.053 Uiso 1 1 calc
C36 C 1.0228(4) 0.17728(18) 0.8206(3) 0.0486(13) Uani 1 1 d
H36 H 1.0705 0.1871 0.8755 0.058 Uiso 1 1 calc
C37 C 1.0493(4) 0.14204(17) 0.7801(3) 0.0455(12) Uani 1 1 d
H37 H 1.1139 0.1274 0.8075 0.055 Uiso 1 1 calc
C38 C 0.9806(3) 0.12820(15) 0.6988(3) 0.0365(10) Uani 1 1 d
H38 H 0.9995 0.1044 0.6699 0.044 Uiso 1 1 calc
C39 C 0.8834(3) 0.14904(13) 0.6589(2) 0.0293(9) Uani 1 1 d
C40 C 0.8117(3) 0.13290(13) 0.5738(3) 0.0279(9) Uani 1 1 d
C41 C 0.5556(3) 0.14261(13) 0.4373(3) 0.0306(9) Uani 1 1 d
C42 C 0.3622(3) 0.17582(16) 0.4419(3) 0.0422(11) Uani 1 1 d
H42A H 0.3452 0.1477 0.4600 0.051 Uiso 1 1 calc
H42B H 0.3231 0.1958 0.4710 0.051 Uiso 1 1 calc
C43 C 0.3206(4) 0.17977(18) 0.3397(3) 0.0523(13) Uani 1 1 d
H43A H 0.3115 0.2095 0.3237 0.063 Uiso 1 1 calc
H43B H 0.2484 0.1666 0.3202 0.063 Uiso 1 1 calc
C44 C 0.3943(4) 0.16021(17) 0.2876(3) 0.0449(12) Uani 1 1 d
H44A H 0.4452 0.1815 0.2770 0.054 Uiso 1 1 calc
H44B H 0.3497 0.1511 0.2273 0.054 Uiso 1 1 calc
C45 C 0.4502(5) 0.0425(3) 0.1758(4) 0.085(2) Uani 1 1 d
H45A H 0.5003 0.0615 0.1561 0.102 Uiso 1 1 calc
H45B H 0.4787 0.0380 0.2422 0.102 Uiso 1 1 calc
C46 C 0.8476(5) 0.09990(19) -0.1193(4) 0.0667(16) Uani 1 1 d
H46A H 0.9068 0.1073 -0.0653 0.080 Uiso 1 1 calc
H46B H 0.8465 0.1208 -0.1672 0.080 Uiso 1 1 calc
C47 C 1.0313(3) 0.31963(17) -0.0138(3) 0.0440(11) Uani 1 1 d
H47A H 1.0079 0.2986 0.0245 0.053 Uiso 1 1 calc
H47B H 0.9702 0.3389 -0.0371 0.053 Uiso 1 1 calc

loop_
_atom_site_aniso_label
_atom_site_aniso_U_11
_atom_site_aniso_U_22
_atom_site_aniso_U_33
_atom_site_aniso_U_23
_atom_site_aniso_U_13
_atom_site_aniso_U_12
Fe1 0.0330(3) 0.0280(4) 0.0287(3) 0.0009(2) 0.0148(2) 0.0052(3)
Fe2 0.0371(3) 0.0222(3) 0.0297(3) -0.0020(2) 0.0132(2) 0.0028(3)
Cl1 0.0611(9) 0.1080(16) 0.0839(10) -0.0460(11) 0.0043(8) 0.0085(9)
Cl2 0.0627(9) 0.0897(15) 0.1318(15) -0.0489(12) 0.0159(9) -0.0038(9)
Cl3 0.0910(11) 0.0754(13) 0.1053(12) 0.0367(10) 0.0523(10) 0.0288(10)
Cl4 0.1631(18) 0.0600(11) 0.0676(9) 0.0036(8) 0.0571(10) 0.0297(12)
Cl5 0.0598(9) 0.146(2) 0.0763(10) -0.0625(11) 0.0232(7) -0.0292(10)
Cl6 0.0507(7) 0.0483(8) 0.0515(7) -0.0082(6) 0.0161(5) -0.0133(6)
S1 0.0424(6) 0.0328(7) 0.0450(6) -0.0061(5) 0.0202(5) 0.0061(5)
S2 0.0447(6) 0.0336(7) 0.0714(8) -0.0051(6) 0.0289(6) -0.0023(5)
S3 0.0372(6) 0.0280(6) 0.0563(7) -0.0029(5) 0.0163(5) 0.0075(5)
S4 0.0449(6) 0.0357(7) 0.0403(6) -0.0072(5) 0.0049(5) 0.0082(5)
S5 0.0586(8) 0.0346(8) 0.1578(16) -0.0238(10) 0.0599(10) -0.0125(7)
S6 0.0374(6) 0.0306(7) 0.0677(8) -0.0110(6) 0.0152(5) 0.0052(5)
S7 0.0317(5) 0.0296(6) 0.0506(6) -0.0067(5) 0.0152(5) 0.0028(5)
S8 0.0422(6) 0.0373(7) 0.0415(6) -0.0079(5) 0.0018(5) 0.0055(5)
O1 0.0463(18) 0.050(2) 0.066(2) -0.0040(18) 0.0324(16) 0.0048(17)
O2 0.0421(16) 0.0274(18) 0.0494(16) 0.0005(14) 0.0250(13) 0.0026(14)
O3 0.0398(16) 0.047(2) 0.0440(17) 0.0084(16) 0.0120(13) 0.0070(15)
O4 0.0413(16) 0.0299(18) 0.0393(16) -0.0041(13) 0.0116(13) 0.0042(14)
O5 0.0460(17) 0.0239(18) 0.062(2) -0.0027(15) 0.0170(15) 0.0009(14)
O6 0.0414(16) 0.0253(17) 0.0439(16) -0.0047(13) 0.0192(13) 0.0018(13)
O7 0.0422(17) 0.039(2) 0.0590(19) -0.0154(16) 0.0159(15) 0.0054(15)
O8 0.0365(14) 0.0290(17) 0.0332(14) -0.0041(13) 0.0140(12) 0.0067(13)
O9 0.079(2) 0.036(2) 0.0385(16) 0.0088(15) 0.0290(16) 0.0211(18)
N1 0.0336(17) 0.035(2) 0.0366(18) -0.0023(16) 0.0180(14) 0.0008(16)
N2 0.0346(17) 0.029(2) 0.0329(17) -0.0004(15) 0.0157(14) 0.0002(16)
N3 0.0312(17) 0.026(2) 0.0323(17) 0.0034(15) 0.0115(14) 0.0023(15)
N4 0.0308(16) 0.026(2) 0.0323(17) 0.0033(15) 0.0119(14) 0.0034(15)
N5 0.0346(18) 0.0228(19) 0.0291(16) -0.0020(14) 0.0104(13) -0.0022(14)
N6 0.0313(17) 0.0230(19) 0.0288(16) -0.0016(14) 0.0089(13) 0.0003(14)
N7 0.0300(17) 0.028(2) 0.0289(16) -0.0031(14) 0.0125(13) -0.0001(15)
N8 0.0318(17) 0.027(2) 0.0281(16) -0.0043(14) 0.0108(13) -0.0008(15)
C1 0.038(2) 0.045(3) 0.041(2) 0.006(2) 0.0141(19) 0.004(2)
C2 0.035(2) 0.077(5) 0.045(3) 0.004(3) 0.015(2) -0.005(3)
C3 0.044(3) 0.060(4) 0.056(3) 0.016(3) 0.012(2) -0.014(3)
C4 0.054(3) 0.047(3) 0.043(2) 0.008(2) 0.012(2) -0.010(2)
C5 0.046(2) 0.037(3) 0.036(2) 0.004(2) 0.0161(19) 0.000(2)
C6 0.033(2) 0.041(3) 0.035(2) 0.008(2) 0.0161(17) 0.003(2)
C7 0.036(2) 0.030(3) 0.031(2) 0.0016(18) 0.0115(17) 0.0030(19)
C8 0.036(2) 0.032(3) 0.0252(18) -0.0010(18) 0.0118(16) 0.0013(19)
C9 0.076(3) 0.041(3) 0.054(3) -0.014(2) 0.037(3) -0.008(3)
C10 0.092(4) 0.028(3) 0.070(3) -0.001(3) 0.039(3) 0.008(3)
C11 0.078(4) 0.042(3) 0.078(4) 0.015(3) 0.044(3) 0.004(3)
C12 0.031(2) 0.045(3) 0.043(2) 0.009(2) 0.0162(18) -0.004(2)
C13 0.034(2) 0.071(4) 0.045(3) 0.014(3) 0.002(2) -0.007(2)
C14 0.047(3) 0.083(5) 0.038(3) 0.009(3) 0.003(2) -0.024(3)
C15 0.059(3) 0.057(4) 0.040(3) -0.007(3) 0.013(2) -0.025(3)
C16 0.045(2) 0.040(3) 0.038(2) 0.000(2) 0.0127(19) -0.012(2)
C17 0.032(2) 0.039(3) 0.037(2) 0.003(2) 0.0161(17) -0.007(2)
C18 0.0288(19) 0.030(2) 0.034(2) 0.0028(18) 0.0171(16) 0.0000(18)
C19 0.031(2) 0.026(2) 0.036(2) 0.0035(18) 0.0173(16) 0.0009(17)
C20 0.062(3) 0.031(3) 0.055(3) -0.009(2) 0.024(2) 0.005(2)
C21 0.061(3) 0.042(3) 0.049(3) -0.010(2) 0.028(2) 0.004(3)
C22 0.056(3) 0.063(4) 0.045(3) -0.022(3) 0.014(2) 0.000(3)
C23 0.044(2) 0.032(3) 0.0260(19) 0.0011(18) 0.0111(17) -0.003(2)
C24 0.060(3) 0.027(3) 0.042(2) 0.000(2) 0.019(2) -0.008(2)
C25 0.060(3) 0.048(3) 0.049(3) -0.005(2) 0.024(2) -0.023(3)
C26 0.050(3) 0.056(4) 0.062(3) -0.006(3) 0.029(2) -0.016(3)
C27 0.049(3) 0.041(3) 0.046(2) -0.005(2) 0.022(2) -0.005(2)
C28 0.043(2) 0.027(2) 0.0273(19) -0.0024(17) 0.0141(17) -0.0053(19)
C29 0.037(2) 0.024(2) 0.0217(17) 0.0007(16) 0.0068(15) 0.0016(18)
C30 0.036(2) 0.029(2) 0.0236(18) -0.0015(17) 0.0069(16) 0.0012(18)
C31 0.072(4) 0.062(5) 0.199(8) -0.037(5) 0.081(5) -0.016(4)
C32 0.065(3) 0.059(4) 0.072(3) 0.004(3) 0.043(3) 0.008(3)
C33 0.040(2) 0.059(4) 0.057(3) -0.001(3) 0.020(2) 0.009(2)
C34 0.036(2) 0.036(3) 0.033(2) 0.0009(19) 0.0169(17) -0.0023(19)
C35 0.049(3) 0.050(3) 0.038(2) -0.017(2) 0.021(2) -0.015(2)
C36 0.054(3) 0.059(4) 0.032(2) -0.005(2) 0.010(2) -0.019(3)
C37 0.042(2) 0.045(3) 0.047(3) 0.009(2) 0.006(2) -0.007(2)
C38 0.036(2) 0.032(3) 0.042(2) 0.002(2) 0.0109(18) -0.0020(19)
C39 0.037(2) 0.027(2) 0.0286(19) 0.0015(17) 0.0159(16) -0.0027(18)
C40 0.032(2) 0.023(2) 0.033(2) 0.0006(17) 0.0164(16) -0.0018(17)
C41 0.033(2) 0.027(2) 0.035(2) 0.0056(18) 0.0135(17) 0.0020(18)
C42 0.032(2) 0.042(3) 0.057(3) -0.003(2) 0.020(2) 0.001(2)
C43 0.034(2) 0.061(4) 0.062(3) 0.007(3) 0.012(2) 0.017(2)
C44 0.042(2) 0.049(3) 0.042(2) 0.009(2) 0.0063(19) 0.006(2)
C45 0.060(4) 0.105(7) 0.084(4) -0.030(4) 0.010(3) -0.001(4)
C46 0.087(4) 0.047(4) 0.073(4) 0.014(3) 0.034(3) 0.001(3)
C47 0.036(2) 0.049(3) 0.047(3) -0.001(2) 0.0109(19) -0.003(2)

loop_
_atom_type_symbol
_atom_type_description
_atom_type_scat_dispersion_real
_atom_type_scat_dispersion_imag
_atom_type_scat_source
C C 0.0033 0.0016 'International Tables Vol C Tables 4.2.6.8 and 6.1.1.4'
H H 0.0000 0.0000 'International Tables Vol C Tables 4.2.6.8 and 6.1.1.4'
O O 0.0106 0.0060 'International Tables Vol C Tables 4.2.6.8 and 6.1.1.4'
N N 0.0061 0.0033 'International Tables Vol C Tables 4.2.6.8 and 6.1.1.4'
S S 0.1246 0.1234 'International Tables Vol C Tables 4.2.6.8 and 6.1.1.4'
Fe Fe 0.3463 0.8444 'International Tables Vol C Tables 4.2.6.8 and 6.1.1.4'
Cl Cl 0.1484 0.1585 'International Tables Vol C Tables 4.2.6.8 and 6.1.1.4'

loop_
_geom_angle_atom_site_label_1
_geom_angle_atom_site_label_2
_geom_angle_atom_site_label_3
_geom_angle
O9 Fe1 O4 121.88(15)
O9 Fe1 O2 118.91(15)
O4 Fe1 O2 119.21(12)
O9 Fe1 N4 100.89(13)
O4 Fe1 N4 77.22(12)
O2 Fe1 N4 91.78(12)
O9 Fe1 N2 101.55(14)
O4 Fe1 N2 91.28(12)
O2 Fe1 N2 76.93(13)
N4 Fe1 N2 157.55(13)
O9 Fe2 O8 117.58(15)
O9 Fe2 O6 122.66(15)
O8 Fe2 O6 119.75(12)
O9 Fe2 N8 100.01(14)
O8 Fe2 N8 76.73(11)
O6 Fe2 N8 92.78(12)
O9 Fe2 N6 99.02(13)
O8 Fe2 N6 94.61(11)
O6 Fe2 N6 76.67(12)
N8 Fe2 N6 160.97(13)
C8 S1 C9 100.2(2)
C8 S2 C11 101.7(2)
C19 S3 C20 104.2(2)
C19 S4 C22 107.5(2)
C31 S5 C30 109.1(3)
C30 S6 C33 105.9(2)
C41 S7 C42 99.6(2)
C41 S8 C44 98.6(2)
C1 O1 H1O 109.5
C7 O2 Fe1 115.9(3)
C12 O3 H3O 109.5
C18 O4 Fe1 115.9(3)
C23 O5 H5O 109.5
C29 O6 Fe2 116.0(3)
C34 O7 H7O 109.5
C40 O8 Fe2 115.7(2)
Fe1 O9 Fe2 167.1(2)
C7 N1 N2 111.2(3)
C8 N2 N1 115.3(3)
C8 N2 Fe1 132.4(3)
N1 N2 Fe1 112.2(3)
C18 N3 N4 111.1(3)
C19 N4 N3 114.5(3)
C19 N4 Fe1 134.3(3)
N3 N4 Fe1 111.1(2)
C29 N5 N6 110.6(3)
C30 N6 N5 115.5(3)
C30 N6 Fe2 131.9(3)
N5 N6 Fe2 112.6(2)
C40 N7 N8 110.4(3)
C41 N8 N7 114.7(3)
C41 N8 Fe2 132.2(3)
N7 N8 Fe2 112.6(2)
O1 C1 C2 117.8(4)
O1 C1 C6 123.1(4)
C2 C1 C6 119.2(5)
C3 C2 C1 120.3(5)
C3 C2 H2 119.8
C1 C2 H2 119.8
C2 C3 C4 121.5(5)
C2 C3 H3 119.3
C4 C3 H3 119.3
C5 C4 C3 118.4(5)
C5 C4 H4 120.8
C3 C4 H4 120.8
C4 C5 C6 121.5(4)
C4 C5 H5 119.3
C6 C5 H5 119.3
C5 C6 C1 119.1(4)
C5 C6 C7 119.3(4)
C1 C6 C7 121.6(4)
N1 C7 O2 123.6(4)
N1 C7 C6 118.2(4)
O2 C7 C6 118.3(4)
N2 C8 S2 117.6(3)
N2 C8 S1 120.7(3)
S2 C8 S1 121.6(3)
C10 C9 S1 114.7(4)
C10 C9 H9A 108.6
S1 C9 H9A 108.6
C10 C9 H9B 108.6
S1 C9 H9B 108.6
H9A C9 H9B 107.6
C11 C10 C9 114.9(5)
C11 C10 H10A 108.6
C9 C10 H10A 108.6
C11 C10 H10B 108.6
C9 C10 H10B 108.6
H10A C10 H10B 107.5
C10 C11 S2 118.9(4)
C10 C11 H11A 107.6
S2 C11 H11A 107.6
C10 C11 H11B 107.6
S2 C11 H11B 107.6
H11A C11 H11B 107.0
O3 C12 C13 118.2(4)
O3 C12 C17 122.5(4)
C13 C12 C17 119.3(5)
C14 C13 C12 121.0(5)
C14 C13 H13 119.5
C12 C13 H13 119.5
C13 C14 C15 120.8(4)
C13 C14 H14 119.6
C15 C14 H14 119.6
C16 C15 C14 119.0(5)
C16 C15 H15 120.5
C14 C15 H15 120.5
C15 C16 C17 121.2(5)
C15 C16 H16 119.4
C17 C16 H16 119.4
C12 C17 C16 118.7(4)
C12 C17 C18 122.2(4)
C16 C17 C18 119.0(4)
O4 C18 N3 123.2(4)
O4 C18 C17 119.0(4)
N3 C18 C17 117.7(4)
N4 C19 S3 120.1(3)
N4 C19 S4 113.6(3)
S3 C19 S4 125.8(2)
C21 C20 S3 114.6(4)
C21 C20 H20A 108.6
S3 C20 H20A 108.6
C21 C20 H20B 108.6
S3 C20 H20B 108.6
H20A C20 H20B 107.6
C22 C21 C20 112.0(4)
C22 C21 H21A 109.2
C20 C21 H21A 109.2
C22 C21 H21B 109.2
C20 C21 H21B 109.2
H21A C21 H21B 107.9
C21 C22 S4 117.6(4)
C21 C22 H22A 107.9
S4 C22 H22A 107.9
C21 C22 H22B 107.9
S4 C22 H22B 107.9
H22A C22 H22B 107.2
O5 C23 C24 117.4(4)
O5 C23 C28 122.8(4)
C24 C23 C28 119.8(4)
C25 C24 C23 120.0(5)
C25 C24 H24 120.0
C23 C24 H24 120.0
C26 C25 C24 120.8(5)
C26 C25 H25 119.6
C24 C25 H25 119.6
C25 C26 C27 119.9(5)
C25 C26 H26 120.0
C27 C26 H26 120.0
C26 C27 C28 121.1(5)
C26 C27 H27 119.5
C28 C27 H27 119.5
C27 C28 C23 118.4(4)
C27 C28 C29 119.8(4)
C23 C28 C29 121.8(4)
O6 C29 N5 124.1(4)
O6 C29 C28 117.4(4)
N5 C29 C28 118.4(4)
N6 C30 S5 115.0(3)
N6 C30 S6 119.9(3)
S5 C30 S6 124.9(2)
C32 C31 S5 119.8(5)
C32 C31 H31A 107.4
S5 C31 H31A 107.4
C32 C31 H31B 107.4
S5 C31 H31B 107.4
H31A C31 H31B 106.9
C33 C32 C31 112.8(5)
C33 C32 H32A 109.0
C31 C32 H32A 109.0
C33 C32 H32B 109.0
C31 C32 H32B 109.0
H32A C32 H32B 107.8
C32 C33 S6 118.8(4)
C32 C33 H33A 107.6
S6 C33 H33A 107.6
C32 C33 H33B 107.6
S6 C33 H33B 107.6
H33A C33 H33B 107.0
O7 C34 C35 116.8(4)
O7 C34 C39 122.9(4)
C35 C34 C39 120.3(4)
C36 C35 C34 119.8(4)
C36 C35 H35 120.1
C34 C35 H35 120.1
C35 C36 C37 121.1(4)
C35 C36 H36 119.4
C37 C36 H36 119.4
C36 C37 C38 119.3(5)
C36 C37 H37 120.3
C38 C37 H37 120.3
C37 C38 C39 120.9(4)
C37 C38 H38 119.6
C39 C38 H38 119.6
C38 C39 C34 118.5(4)
C38 C39 C40 119.2(4)
C34 C39 C40 122.3(4)
O8 C40 N7 123.4(4)
O8 C40 C39 119.5(4)
N7 C40 C39 117.1(4)
N8 C41 S7 122.2(3)
N8 C41 S8 117.3(3)
S7 C41 S8 120.5(2)
C43 C42 S7 114.5(3)
C43 C42 H42A 108.6
S7 C42 H42A 108.6
C43 C42 H42B 108.6
S7 C42 H42B 108.6
H42A C42 H42B 107.6
C42 C43 C44 113.6(4)
C42 C43 H43A 108.8
C44 C43 H43A 108.8
C42 C43 H43B 108.8
C44 C43 H43B 108.8
H43A C43 H43B 107.7
C43 C44 S8 114.2(3)
C43 C44 H44A 108.7
S8 C44 H44A 108.7
C43 C44 H44B 108.7
S8 C44 H44B 108.7
H44A C44 H44B 107.6
Cl2 C45 Cl1 113.7(3)
Cl2 C45 H45A 108.8
Cl1 C45 H45A 108.8
Cl2 C45 H45B 108.8
Cl1 C45 H45B 108.8
H45A C45 H45B 107.7
Cl3 C46 Cl4 113.0(4)
Cl3 C46 H46A 109.0
Cl4 C46 H46A 109.0
Cl3 C46 H46B 109.0
Cl4 C46 H46B 109.0
H46A C46 H46B 107.8
Cl5 C47 Cl6 111.1(2)
Cl5 C47 H47A 109.4
Cl6 C47 H47A 109.4
Cl5 C47 H47B 109.4
Cl6 C47 H47B 109.4
H47A C47 H47B 108.0

loop_
_geom_bond_atom_site_label_1
_geom_bond_atom_site_label_2
_geom_bond_distance
Fe1 O9 1.747(3)
Fe1 O4 1.946(3)
Fe1 O2 1.948(3)
Fe1 N4 2.131(3)
Fe1 N2 2.135(3)
Fe2 O9 1.750(3)
Fe2 O8 1.954(3)
Fe2 O6 1.960(3)
Fe2 N8 2.120(3)
Fe2 N6 2.126(3)
Cl1 C45 1.762(6)
Cl2 C45 1.707(7)
Cl3 C46 1.725(6)
Cl4 C46 1.757(7)
Cl5 C47 1.738(5)
Cl6 C47 1.761(5)
S1 C8 1.748(4)
S1 C9 1.814(5)
S2 C8 1.731(4)
S2 C11 1.779(6)
S3 C19 1.737(4)
S3 C20 1.799(5)
S4 C19 1.742(4)
S4 C22 1.800(5)
S5 C31 1.718(6)
S5 C30 1.725(4)
S6 C30 1.728(4)
S6 C33 1.796(5)
S7 C41 1.738(4)
S7 C42 1.819(4)
S8 C41 1.748(4)
S8 C44 1.818(5)
O1 C1 1.352(6)
O1 H1O 0.8400
O2 C7 1.311(5)
O3 C12 1.358(6)
O3 H3O 0.8400
O4 C18 1.302(5)
O5 C23 1.355(5)
O5 H5O 0.8400
O6 C29 1.292(5)
O7 C34 1.363(5)
O7 H7O 0.8400
O8 C40 1.307(5)
N1 C7 1.306(6)
N1 N2 1.395(5)
N2 C8 1.303(5)
N3 C18 1.314(5)
N3 N4 1.419(4)
N4 C19 1.302(5)
N5 C29 1.307(5)
N5 N6 1.405(5)
N6 C30 1.306(5)
N7 C40 1.314(5)
N7 N8 1.403(4)
N8 C41 1.301(5)
C1 C2 1.392(7)
C1 C6 1.413(6)
C2 C3 1.376(8)
C2 H2 0.9500
C3 C4 1.390(7)
C3 H3 0.9500
C4 C5 1.387(6)
C4 H4 0.9500
C5 C6 1.392(6)
C5 H5 0.9500
C6 C7 1.471(6)
C9 C10 1.513(7)
C9 H9A 0.9900
C9 H9B 0.9900
C10 C11 1.493(7)
C10 H10A 0.9900
C10 H10B 0.9900
C11 H11A 0.9900
C11 H11B 0.9900
C12 C13 1.392(6)
C12 C17 1.404(6)
C13 C14 1.373(8)
C13 H13 0.9500
C14 C15 1.388(8)
C14 H14 0.9500
C15 C16 1.383(6)
C15 H15 0.9500
C16 C17 1.409(6)
C16 H16 0.9500
C17 C18 1.459(6)
C20 C21 1.523(7)
C20 H20A 0.9900
C20 H20B 0.9900
C21 C22 1.475(7)
C21 H21A 0.9900
C21 H21B 0.9900
C22 H22A 0.9900
C22 H22B 0.9900
C23 C24 1.389(6)
C23 C28 1.415(6)
C24 C25 1.378(7)
C24 H24 0.9500
C25 C26 1.366(8)
C25 H25 0.9500
C26 C27 1.385(7)
C26 H26 0.9500
C27 C28 1.384(6)
C27 H27 0.9500
C28 C29 1.479(6)
C31 C32 1.486(9)
C31 H31A 0.9900
C31 H31B 0.9900
C32 C33 1.481(8)
C32 H32A 0.9900
C32 H32B 0.9900
C33 H33A 0.9900
C33 H33B 0.9900
C34 C35 1.388(6)
C34 C39 1.405(6)
C35 C36 1.385(7)
C35 H35 0.9500
C36 C37 1.379(7)
C36 H36 0.9500
C37 C38 1.390(6)
C37 H37 0.9500
C38 C39 1.405(6)
C38 H38 0.9500
C39 C40 1.471(5)
C42 C43 1.510(7)
C42 H42A 0.9900
C42 H42B 0.9900
C43 C44 1.521(7)
C43 H43A 0.9900
C43 H43B 0.9900
C44 H44A 0.9900
C44 H44B 0.9900
C45 H45A 0.9900
C45 H45B 0.9900
C46 H46A 0.9900
C46 H46B 0.9900
C47 H47A 0.9900
C47 H47B 0.9900

loop_
_geom_torsion_atom_site_label_1
_geom_torsion_atom_site_label_2
_geom_torsion_atom_site_label_3
_geom_torsion_atom_site_label_4
_geom_torsion
O9 Fe1 O2 C7 93.0(3)
O4 Fe1 O2 C7 -87.2(3)
N4 Fe1 O2 C7 -163.5(3)
N2 Fe1 O2 C7 -3.1(3)
O9 Fe1 O4 C18 105.6(3)
O2 Fe1 O4 C18 -74.2(3)
N4 Fe1 O4 C18 10.6(3)
N2 Fe1 O4 C18 -149.9(3)
O9 Fe2 O6 C29 91.1(3)
O8 Fe2 O6 C29 -88.9(3)
N8 Fe2 O6 C29 -165.2(3)
N6 Fe2 O6 C29 -1.2(3)
O9 Fe2 O8 C40 85.5(3)
O6 Fe2 O8 C40 -94.5(3)
N8 Fe2 O8 C40 -8.9(3)
N6 Fe2 O8 C40 -171.8(3)
O4 Fe1 O9 Fe2 15.5(10)
O2 Fe1 O9 Fe2 -164.7(9)
N4 Fe1 O9 Fe2 97.1(9)
N2 Fe1 O9 Fe2 -83.4(9)
O8 Fe2 O9 Fe1 -177.7(9)
O6 Fe2 O9 Fe1 2.3(10)
N8 Fe2 O9 Fe1 -97.6(9)
N6 Fe2 O9 Fe1 82.2(9)
C7 N1 N2 C8 177.6(3)
C7 N1 N2 Fe1 -3.7(4)
O9 Fe1 N2 C8 64.7(4)
O4 Fe1 N2 C8 -58.2(4)
O2 Fe1 N2 C8 -177.9(4)
N4 Fe1 N2 C8 -116.5(4)
O9 Fe1 N2 N1 -113.6(3)
O4 Fe1 N2 N1 123.5(2)
O2 Fe1 N2 N1 3.8(2)
N4 Fe1 N2 N1 65.2(4)
C18 N3 N4 C19 -174.5(3)
C18 N3 N4 Fe1 7.3(4)
O9 Fe1 N4 C19 52.1(4)
O4 Fe1 N4 C19 172.7(4)
O2 Fe1 N4 C19 -67.8(4)
N2 Fe1 N4 C19 -126.6(4)
O9 Fe1 N4 N3 -130.2(2)
O4 Fe1 N4 N3 -9.6(2)
O2 Fe1 N4 N3 109.9(2)
N2 Fe1 N4 N3 51.1(5)
C29 N5 N6 C30 -178.1(3)
C29 N5 N6 Fe2 -0.3(3)
O9 Fe2 N6 C30 56.5(4)
O8 Fe2 N6 C30 -62.4(3)
O6 Fe2 N6 C30 178.1(3)
N8 Fe2 N6 C30 -124.2(4)
O9 Fe2 N6 N5 -120.8(2)
O8 Fe2 N6 N5 120.3(2)
O6 Fe2 N6 N5 0.8(2)
N8 Fe2 N6 N5 58.5(5)
C40 N7 N8 C41 178.2(3)
C40 N7 N8 Fe2 -9.0(4)
O9 Fe2 N8 C41 64.7(4)
O8 Fe2 N8 C41 -179.1(4)
O6 Fe2 N8 C41 -59.1(4)
N6 Fe2 N8 C41 -114.6(5)
O9 Fe2 N8 N7 -106.4(3)
O8 Fe2 N8 N7 9.8(2)
O6 Fe2 N8 N7 129.8(3)
N6 Fe2 N8 N7 74.3(5)
O1 C1 C2 C3 -178.8(4)
C6 C1 C2 C3 0.9(7)
C1 C2 C3 C4 0.0(8)
C2 C3 C4 C5 -1.3(7)
C3 C4 C5 C6 1.7(7)
C4 C5 C6 C1 -0.9(6)
C4 C5 C6 C7 179.9(4)
O1 C1 C6 C5 179.3(4)
C2 C1 C6 C5 -0.5(6)
O1 C1 C6 C7 -1.5(6)
C2 C1 C6 C7 178.7(4)
N2 N1 C7 O2 1.3(5)
N2 N1 C7 C6 -178.1(3)
Fe1 O2 C7 N1 2.2(5)
Fe1 O2 C7 C6 -178.5(3)
C5 C6 C7 N1 -176.6(4)
C1 C6 C7 N1 4.2(6)
C5 C6 C7 O2 4.0(6)
C1 C6 C7 O2 -175.2(4)
N1 N2 C8 S2 -171.7(3)
Fe1 N2 C8 S2 10.1(5)
N1 N2 C8 S1 4.9(5)
Fe1 N2 C8 S1 -173.37(19)
C11 S2 C8 N2 -152.0(3)
C11 S2 C8 S1 31.5(3)
C9 S1 C8 N2 -159.2(3)
C9 S1 C8 S2 17.2(3)
C8 S1 C9 C10 -62.8(4)
S1 C9 C10 C11 46.6(7)
C9 C10 C11 S2 18.9(7)
C8 S2 C11 C10 -56.7(5)
O3 C12 C13 C14 178.9(4)
C17 C12 C13 C14 0.0(7)
C12 C13 C14 C15 1.1(7)
C13 C14 C15 C16 -0.7(7)
C14 C15 C16 C17 -0.8(7)
O3 C12 C17 C16 179.7(4)
C13 C12 C17 C16 -1.5(6)
O3 C12 C17 C18 -4.8(6)
C13 C12 C17 C18 174.0(4)
C15 C16 C17 C12 1.9(6)
C15 C16 C17 C18 -173.7(4)
Fe1 O4 C18 N3 -10.7(5)
Fe1 O4 C18 C17 165.9(3)
N4 N3 C18 O4 1.5(5)
N4 N3 C18 C17 -175.1(3)
C12 C17 C18 O4 -171.9(4)
C16 C17 C18 O4 3.6(6)
C12 C17 C18 N3 4.8(6)
C16 C17 C18 N3 -179.7(4)
N3 N4 C19 S3 2.4(5)
Fe1 N4 C19 S3 -179.96(19)
N3 N4 C19 S4 174.7(2)
Fe1 N4 C19 S4 -7.7(5)
C20 S3 C19 N4 -167.8(3)
C20 S3 C19 S4 21.0(3)
C22 S4 C19 N4 174.8(3)
C22 S4 C19 S3 -13.4(3)
C19 S3 C20 C21 -47.4(4)
S3 C20 C21 C22 71.8(5)
C20 C21 C22 S4 -61.6(6)
C19 S4 C22 C21 30.9(5)
O5 C23 C24 C25 -179.4(4)
C28 C23 C24 C25 0.4(6)
C23 C24 C25 C26 -0.5(7)
C24 C25 C26 C27 0.0(8)
C25 C26 C27 C28 0.5(7)
C26 C27 C28 C23 -0.5(6)
C26 C27 C28 C29 179.4(4)
O5 C23 C28 C27 179.9(4)
C24 C23 C28 C27 0.1(6)
O5 C23 C28 C29 0.0(6)
C24 C23 C28 C29 -179.9(4)
Fe2 O6 C29 N5 1.5(5)
Fe2 O6 C29 C28 -178.8(2)
N6 N5 C29 O6 -0.7(5)
N6 N5 C29 C28 179.6(3)
C27 C28 C29 O6 -3.9(5)
C23 C28 C29 O6 176.1(3)
C27 C28 C29 N5 175.8(4)
C23 C28 C29 N5 -4.2(5)
N5 N6 C30 S5 173.3(2)
Fe2 N6 C30 S5 -3.9(5)
N5 N6 C30 S6 -2.2(4)
Fe2 N6 C30 S6 -179.38(18)
C31 S5 C30 N6 175.3(4)
C31 S5 C30 S6 -9.5(5)
C33 S6 C30 N6 -173.7(3)
C33 S6 C30 S5 11.2(3)
C30 S5 C31 C32 31.6(8)
S5 C31 C32 C33 -58.8(8)
C31 C32 C33 S6 61.3(7)
C30 S6 C33 C32 -36.2(5)
O7 C34 C35 C36 178.6(4)
C39 C34 C35 C36 -2.1(7)
C34 C35 C36 C37 0.6(7)
C35 C36 C37 C38 1.2(7)
C36 C37 C38 C39 -1.7(7)
C37 C38 C39 C34 0.3(6)
C37 C38 C39 C40 -178.7(4)
O7 C34 C39 C38 -179.1(4)
C35 C34 C39 C38 1.6(6)
O7 C34 C39 C40 -0.1(6)
C35 C34 C39 C40 -179.5(4)
Fe2 O8 C40 N7 7.2(5)
Fe2 O8 C40 C39 -173.6(3)
N8 N7 C40 O8 1.7(5)
N8 N7 C40 C39 -177.4(3)
C38 C39 C40 O8 -10.1(6)
C34 C39 C40 O8 171.0(4)
C38 C39 C40 N7 169.1(4)
C34 C39 C40 N7 -9.8(6)
N7 N8 C41 S7 5.7(5)
Fe2 N8 C41 S7 -165.2(2)
N7 N8 C41 S8 -174.1(3)
Fe2 N8 C41 S8 14.9(5)
C42 S7 C41 N8 -161.5(4)
C42 S7 C41 S8 18.4(3)
C44 S8 C41 N8 -144.7(3)
C44 S8 C41 S7 35.4(3)
C41 S7 C42 C43 -65.7(4)
S7 C42 C43 C44 41.7(6)
C42 C43 C44 S8 29.8(6)
C41 S8 C44 C43 -67.3(4)
